data_7720866
loop_
_publ_author_name
'Solka, Maksymilian'
'Terlecki, Micha&#x142;'
'Justyniak, Iwona'
'Ziemkowska, Wanda'
'Prochowicz, Daniel'
'Lewi&#x144;ski, Janusz'

_publ_section_title
;
 Structural diversity of dimethylgallium
 naphthalene-2,3-dicarboxylate/pyridine systems.
;
_journal_issue 19
_journal_name_full 'Dalton transactions (Cambridge, England : 2003)'
_journal_page_first 7709
_journal_page_last 7717
_journal_paper_doi 10.1039/d6dt00374e
_journal_volume 55
_journal_year 2026
_chemical_formula_moiety 'C28 H32 Ga2 N2 O4'
_chemical_formula_sum 'C28 H32 Ga2 N2 O4'
_chemical_formula_weight 599.99
_space_group_crystal_system triclinic
_space_group_IT_number 2
_space_group_name_Hall '-P 1'
_space_group_name_H-M_alt 'P -1'
_atom_sites_solution_hydrogens geom
_audit_creation_date 2025-12-20
_audit_creation_method
;
Olex2 1.3
(compiled 2020.11.12 svn.r5f609507 for OlexSys, GUI svn.r6272)
;
_audit_update_record
;
2026-02-11 deposited with the CCDC.	2026-04-10 downloaded from the CCDC.
;
_cell_angle_alpha 83.380(2)
_cell_angle_beta 75.285(2)
_cell_angle_gamma 78.768(2)
_cell_formula_units_Z 2
_cell_length_a 9.4740(4)
_cell_length_b 11.1300(5)
_cell_length_c 14.0500(6)
_cell_measurement_reflns_used 6114
_cell_measurement_temperature 100(2)
_cell_measurement_theta_max 27.485
_cell_measurement_theta_min 0.998
_cell_volume 1402.09(11)
_computing_cell_refinement 'HKL Scalepack (Otwinowski & Minor 1997)'
_computing_data_collection KappaCCD
_computing_data_reduction 'Denzo and Scalepak (Otwinowski & Minor, 1997)'
_computing_molecular_graphics 'Olex2 1.3 (Dolomanov et al., 2009)'
_computing_publication_material 'Olex2 1.3 (Dolomanov et al., 2009)'
_computing_structure_refinement 'SHELXL 2018/3 (Sheldrick, 2015)'
_diffrn_ambient_temperature 100.15
_diffrn_measured_fraction_theta_full 0.997
_diffrn_measured_fraction_theta_max 0.998
_diffrn_measurement_device_type KappaCCD
_diffrn_measurement_method CCD
_diffrn_radiation_type MoK\a
_diffrn_radiation_wavelength 0.71073
_diffrn_reflns_av_R_equivalents 0.0841
_diffrn_reflns_av_unetI/netI 0.1004
_diffrn_reflns_Laue_measured_fraction_full 0.997
_diffrn_reflns_Laue_measured_fraction_max 0.998
_diffrn_reflns_limit_h_max 11
_diffrn_reflns_limit_h_min -11
_diffrn_reflns_limit_k_max 13
_diffrn_reflns_limit_k_min -13
_diffrn_reflns_limit_l_max 17
_diffrn_reflns_limit_l_min -17
_diffrn_reflns_number 10407
_diffrn_reflns_point_group_measured_fraction_full 0.997
_diffrn_reflns_point_group_measured_fraction_max 0.998
_diffrn_reflns_theta_full 25.242
_diffrn_reflns_theta_max 26.000
_diffrn_reflns_theta_min 1.870
_diffrn_source 'fine-focus sealed tube'
_exptl_absorpt_coefficient_mu 1.956
_exptl_absorpt_correction_T_max 0.925
_exptl_absorpt_correction_T_min 0.810
_exptl_absorpt_correction_type multi-scan
_exptl_absorpt_process_details 'Scalepak (Otwinowski, Minor, 1997)'
_exptl_crystal_colour colorless
_exptl_crystal_density_diffrn 1.421
_exptl_crystal_description plate
_exptl_crystal_F_000 616
_exptl_crystal_size_max 0.12
_exptl_crystal_size_mid 0.09
_exptl_crystal_size_min 0.04
_refine_diff_density_max 0.769
_refine_diff_density_min -0.663
_refine_diff_density_rms 0.138
_refine_ls_extinction_method none
_refine_ls_goodness_of_fit_ref 1.097
_refine_ls_hydrogen_treatment constr
_refine_ls_matrix_type full
_refine_ls_number_parameters 331
_refine_ls_number_reflns 5513
_refine_ls_number_restraints 0
_refine_ls_restrained_S_all 1.097
_refine_ls_R_factor_all 0.1224
_refine_ls_R_factor_gt 0.0774
_refine_ls_shift/su_max 0.000
_refine_ls_shift/su_mean 0.000
_refine_ls_structure_factor_coef Fsqd
_refine_ls_weighting_details 'w=1/[\s^2^(Fo^2^)+12.8060P] where P=(Fo^2^+2Fc^2^)/3'
_refine_ls_weighting_scheme calc
_refine_ls_wR_factor_gt 0.1445
_refine_ls_wR_factor_ref 0.1633
_reflns_Friedel_coverage 0.000
_reflns_number_gt 3744
_reflns_number_total 5513
_reflns_threshold_expression 'I > 2\s(I)'
_cod_data_source_file d6dt00374e2.cif
_cod_data_source_block 2
_cod_depositor_comments 'Adding full bibliography for 7720862--7720867.cif.'
_cod_database_code 7720866
_shelx_shelxl_version_number 2018/3
_shelx_space_group_comment
;
The symmetry employed for this shelxl refinement is uniquely defined
by the following loop, which should always be used as a source of
symmetry information in preference to the above space-group names.
They are only intended as comments.
;
_olex2_refinement_description
;
1. Fixed Uiso
 At 1.2 times of:
  All C(H) groups
 At 1.5 times of:
  All C(H,H,H) groups
2.a Aromatic/amide H refined with riding coordinates:
 C7(H7), C9(H9), C10(H10), C11(H11), C12(H12), C14(H14), C17(H17), C18(H18),
 C20(H20), C21(H21), C23(H23), C24(H24), C26(H26), C27(H27)
2.b Idealised Me refined as rotating group:
 C1(H1A,H1B,H1C), C2(H2A,H2B,H2C), C3(H3A,H3B,H3C), C4(H4A,H4B,H4C), C22(H22A,
 H22B,H22C), C28(H28A,H28B,H28C)
;
_olex2_submission_special_instructions 'No special instructions were received'

loop_
_space_group_symop_operation_xyz
'x, y, z'
'-x, -y, -z'

loop_
_atom_site_label
_atom_site_type_symbol
_atom_site_fract_x
_atom_site_fract_y
_atom_site_fract_z
_atom_site_U_iso_or_equiv
_atom_site_adp_type
_atom_site_occupancy
_atom_site_site_symmetry_order
_atom_site_calc_flag
_atom_site_refinement_flags_posn
_atom_site_refinement_flags_adp
_atom_site_refinement_flags_occupancy
_atom_site_disorder_assembly
_atom_site_disorder_group
C1 C 0.5032(9) 0.6543(7) 0.3347(6) 0.0344(19) Uani 1 1 d . . . . .
H1A H 0.611571 0.634882 0.321252 0.052 Uiso 1 1 calc R U . . .
H1B H 0.467488 0.602710 0.297071 0.052 Uiso 1 1 calc R U . . .
H1C H 0.461188 0.638498 0.405352 0.052 Uiso 1 1 calc R U . . .
C2 C 0.4749(10) 0.9693(7) 0.3522(6) 0.042(2) Uani 1 1 d . . . . .
H2A H 0.427381 0.967422 0.422854 0.062 Uiso 1 1 calc R U . . .
H2B H 0.432197 1.044976 0.319167 0.062 Uiso 1 1 calc R U . . .
H2C H 0.581525 0.966831 0.342811 0.062 Uiso 1 1 calc R U . . .
C3 C 0.2973(9) 0.5399(7) 0.0830(6) 0.0361(19) Uani 1 1 d . . . . .
H3A H 0.328776 0.450786 0.081297 0.054 Uiso 1 1 calc R U . . .
H3B H 0.359494 0.573481 0.115670 0.054 Uiso 1 1 calc R U . . .
H3C H 0.307381 0.577195 0.015425 0.054 Uiso 1 1 calc R U . . .
C4 C -0.0856(9) 0.5329(8) 0.1281(6) 0.038(2) Uani 1 1 d . . . . .
H4A H -0.105757 0.579899 0.068148 0.057 Uiso 1 1 calc R U . . .
H4B H -0.171047 0.551941 0.183638 0.057 Uiso 1 1 calc R U . . .
H4C H -0.067600 0.444876 0.118404 0.057 Uiso 1 1 calc R U . . .
C5 C 0.1318(8) 0.8784(6) 0.3373(5) 0.0214(15) Uani 1 1 d . . . . .
C6 C 0.0029(8) 0.9570(6) 0.3020(5) 0.0204(15) Uani 1 1 d . . . . .
C7 C -0.0830(8) 1.0477(6) 0.3592(5) 0.0221(15) Uani 1 1 d . . . . .
H7 H -0.074375 1.048782 0.425016 0.026 Uiso 1 1 calc R U . . .
C8 C -0.1854(8) 1.1406(6) 0.3221(5) 0.0208(15) Uani 1 1 d . . . . .
C9 C -0.2796(8) 1.2325(7) 0.3794(5) 0.0276(17) Uani 1 1 d . . . . .
H9 H -0.278589 1.233085 0.446746 0.033 Uiso 1 1 calc R U . . .
C10 C -0.3729(9) 1.3212(7) 0.3390(6) 0.0340(19) Uani 1 1 d . . . . .
H10 H -0.437584 1.382105 0.379095 0.041 Uiso 1 1 calc R U . . .
C11 C -0.3745(9) 1.3238(7) 0.2376(6) 0.036(2) Uani 1 1 d . . . . .
H11 H -0.438932 1.386736 0.210101 0.043 Uiso 1 1 calc R U . . .
C12 C -0.2829(8) 1.2353(7) 0.1799(6) 0.0279(17) Uani 1 1 d . . . . .
H12 H -0.282239 1.237719 0.112014 0.033 Uiso 1 1 calc R U . . .
C13 C -0.1892(8) 1.1404(6) 0.2212(5) 0.0223(15) Uani 1 1 d . . . . .
C14 C -0.1025(8) 1.0416(6) 0.1646(5) 0.0240(16) Uani 1 1 d . . . . .
H14 H -0.107094 1.039847 0.098034 0.029 Uiso 1 1 calc R U . . .
C15 C -0.0133(8) 0.9498(6) 0.2048(5) 0.0201(15) Uani 1 1 d . . . . .
C16 C 0.0532(8) 0.8344(6) 0.1514(5) 0.0221(15) Uani 1 1 d . . . . .
C17 C 0.6846(9) 0.8421(9) 0.1150(6) 0.042(2) Uani 1 1 d . . . . .
H17 H 0.738518 0.845024 0.163011 0.050 Uiso 1 1 calc R U . . .
C18 C 0.7608(9) 0.8418(8) 0.0180(5) 0.038(2) Uani 1 1 d . . . . .
H18 H 0.863722 0.845126 0.000079 0.046 Uiso 1 1 calc R U . . .
C19 C 0.6857(8) 0.8365(6) -0.0532(5) 0.0260(16) Uani 1 1 d . . . . .
C20 C 0.5359(9) 0.8341(8) -0.0225(6) 0.037(2) Uani 1 1 d . . . . .
H20 H 0.480525 0.831510 -0.069679 0.044 Uiso 1 1 calc R U . . .
C21 C 0.4663(9) 0.8353(8) 0.0761(5) 0.0342(19) Uani 1 1 d . . . . .
H21 H 0.362986 0.833842 0.095742 0.041 Uiso 1 1 calc R U . . .
C22 C 0.7630(9) 0.8328(8) -0.1602(5) 0.036(2) Uani 1 1 d . . . . .
H22A H 0.748406 0.915576 -0.192656 0.054 Uiso 1 1 calc R U . . .
H22B H 0.722008 0.777624 -0.191344 0.054 Uiso 1 1 calc R U . . .
H22C H 0.869127 0.802891 -0.166744 0.054 Uiso 1 1 calc R U . . .
C23 C 0.1739(9) 0.5299(7) 0.3486(6) 0.0330(18) Uani 1 1 d . . . . .
H23 H 0.209226 0.605185 0.328034 0.040 Uiso 1 1 calc R U . . .
C24 C 0.2066(9) 0.4649(7) 0.4320(6) 0.0327(18) Uani 1 1 d . . . . .
H24 H 0.261233 0.496181 0.468689 0.039 Uiso 1 1 calc R U . . .
C25 C 0.1590(9) 0.3532(7) 0.4622(5) 0.0301(18) Uani 1 1 d . . . . .
C26 C 0.0749(10) 0.3169(7) 0.4082(6) 0.040(2) Uani 1 1 d . . . . .
H26 H 0.038248 0.241883 0.426912 0.047 Uiso 1 1 calc R U . . .
C27 C 0.0430(9) 0.3888(7) 0.3266(5) 0.0311(18) Uani 1 1 d . . . . .
H27 H -0.018405 0.363253 0.291613 0.037 Uiso 1 1 calc R U . . .
C28 C 0.2014(10) 0.2750(8) 0.5473(6) 0.046(2) Uani 1 1 d . . . . .
H28A H 0.309259 0.250066 0.532945 0.069 Uiso 1 1 calc R U . . .
H28B H 0.154494 0.201846 0.558698 0.069 Uiso 1 1 calc R U . . .
H28C H 0.168150 0.321623 0.606429 0.069 Uiso 1 1 calc R U . . .
Ga1 Ga 0.44227(9) 0.82717(7) 0.29583(6) 0.0250(2) Uani 1 1 d . . . . .
Ga2 Ga 0.08968(9) 0.57661(7) 0.15607(6) 0.0263(2) Uani 1 1 d . . . . .
N1 N 0.5411(7) 0.8387(5) 0.1466(4) 0.0259(14) Uani 1 1 d . . . . .
N2 N 0.0954(7) 0.4923(5) 0.2956(4) 0.0264(14) Uani 1 1 d . . . . .
O1 O 0.2514(5) 0.8586(5) 0.2671(3) 0.0277(12) Uani 1 1 d . . . . .
O2 O 0.1266(5) 0.8463(4) 0.4248(3) 0.0246(11) Uani 1 1 d . . . . .
O3 O 0.0385(6) 0.7349(4) 0.2091(3) 0.0286(12) Uani 1 1 d . . . . .
O4 O 0.1035(6) 0.8358(5) 0.0616(3) 0.0289(12) Uani 1 1 d . . . . .

loop_
_atom_site_aniso_label
_atom_site_aniso_U_11
_atom_site_aniso_U_22
_atom_site_aniso_U_33
_atom_site_aniso_U_23
_atom_site_aniso_U_13
_atom_site_aniso_U_12
C1 0.031(5) 0.032(4) 0.035(4) 0.001(4) -0.002(4) -0.003(4)
C2 0.060(6) 0.038(5) 0.033(5) 0.006(4) -0.020(4) -0.015(4)
C3 0.034(5) 0.033(4) 0.038(5) -0.006(4) -0.008(4) 0.002(4)
C4 0.038(5) 0.049(5) 0.033(4) 0.000(4) -0.014(4) -0.015(4)
C5 0.023(4) 0.020(4) 0.026(4) -0.006(3) -0.009(3) -0.009(3)
C6 0.021(4) 0.020(3) 0.018(3) 0.000(3) -0.005(3) 0.000(3)
C7 0.026(4) 0.023(4) 0.016(3) 0.000(3) -0.003(3) -0.006(3)
C8 0.023(4) 0.022(4) 0.019(3) 0.001(3) -0.005(3) -0.007(3)
C9 0.029(4) 0.034(4) 0.020(4) 0.001(3) -0.010(3) -0.003(3)
C10 0.037(5) 0.024(4) 0.041(5) -0.012(4) -0.015(4) 0.007(3)
C11 0.045(5) 0.024(4) 0.041(5) 0.007(4) -0.028(4) 0.006(4)
C12 0.025(4) 0.032(4) 0.027(4) -0.002(3) -0.013(3) 0.001(3)
C13 0.024(4) 0.022(4) 0.024(4) -0.002(3) -0.008(3) -0.008(3)
C14 0.030(4) 0.029(4) 0.013(3) -0.002(3) -0.005(3) -0.007(3)
C15 0.026(4) 0.024(4) 0.012(3) 0.000(3) -0.008(3) -0.002(3)
C16 0.023(4) 0.024(4) 0.021(4) -0.005(3) -0.009(3) -0.002(3)
C17 0.029(5) 0.067(6) 0.036(5) 0.003(4) -0.017(4) -0.012(4)
C18 0.024(4) 0.066(6) 0.023(4) 0.005(4) -0.005(3) -0.011(4)
C19 0.029(4) 0.023(4) 0.028(4) -0.003(3) -0.007(3) -0.007(3)
C20 0.031(5) 0.058(6) 0.024(4) -0.007(4) -0.005(3) -0.015(4)
C21 0.032(5) 0.052(5) 0.024(4) -0.012(4) -0.007(3) -0.014(4)
C22 0.042(5) 0.039(5) 0.024(4) -0.005(4) 0.003(4) -0.013(4)
C23 0.034(5) 0.025(4) 0.040(5) 0.003(3) -0.010(4) -0.006(3)
C24 0.033(4) 0.029(4) 0.037(5) 0.007(4) -0.013(4) -0.006(4)
C25 0.030(4) 0.033(4) 0.026(4) 0.001(3) -0.006(3) -0.006(4)
C26 0.053(6) 0.027(4) 0.039(5) 0.009(4) -0.012(4) -0.013(4)
C27 0.036(5) 0.030(4) 0.026(4) -0.008(3) -0.003(3) -0.008(4)
C28 0.047(6) 0.054(6) 0.042(5) 0.016(4) -0.020(4) -0.016(5)
Ga1 0.0253(5) 0.0274(5) 0.0232(4) -0.0008(3) -0.0082(4) -0.0037(4)
Ga2 0.0317(5) 0.0245(4) 0.0230(4) -0.0036(3) -0.0056(4) -0.0055(4)
N1 0.021(3) 0.029(3) 0.024(3) 0.001(3) -0.003(3) -0.002(3)
N2 0.032(4) 0.026(3) 0.026(3) -0.002(3) -0.013(3) -0.006(3)
O1 0.023(3) 0.037(3) 0.019(3) -0.003(2) -0.001(2) 0.000(2)
O2 0.032(3) 0.033(3) 0.008(2) -0.004(2) -0.006(2) -0.001(2)
O3 0.041(3) 0.021(3) 0.020(3) 0.001(2) -0.006(2) 0.001(2)
O4 0.038(3) 0.031(3) 0.015(2) -0.002(2) -0.007(2) 0.001(2)

loop_
_atom_type_symbol
_atom_type_description
_atom_type_scat_dispersion_real
_atom_type_scat_dispersion_imag
_atom_type_scat_source
C C 0.0033 0.0016 'International Tables Vol C Tables 4.2.6.8 and 6.1.1.4'
H H 0.0000 0.0000 'International Tables Vol C Tables 4.2.6.8 and 6.1.1.4'
Ga Ga 0.2307 1.6083 'International Tables Vol C Tables 4.2.6.8 and 6.1.1.4'
N N 0.0061 0.0033 'International Tables Vol C Tables 4.2.6.8 and 6.1.1.4'
O O 0.0106 0.0060 'International Tables Vol C Tables 4.2.6.8 and 6.1.1.4'

loop_
_geom_angle_atom_site_label_1
_geom_angle_atom_site_label_2
_geom_angle_atom_site_label_3
_geom_angle
_geom_angle_site_symmetry_1
_geom_angle_site_symmetry_3
_geom_angle_publ_flag
H1A C1 H1B 109.5 . . ?
H1A C1 H1C 109.5 . . ?
H1B C1 H1C 109.5 . . ?
Ga1 C1 H1A 109.5 . . ?
Ga1 C1 H1B 109.5 . . ?
Ga1 C1 H1C 109.5 . . ?
H2A C2 H2B 109.5 . . ?
H2A C2 H2C 109.5 . . ?
H2B C2 H2C 109.5 . . ?
Ga1 C2 H2A 109.5 . . ?
Ga1 C2 H2B 109.5 . . ?
Ga1 C2 H2C 109.5 . . ?
H3A C3 H3B 109.5 . . ?
H3A C3 H3C 109.5 . . ?
H3B C3 H3C 109.5 . . ?
Ga2 C3 H3A 109.5 . . ?
Ga2 C3 H3B 109.5 . . ?
Ga2 C3 H3C 109.5 . . ?
H4A C4 H4B 109.5 . . ?
H4A C4 H4C 109.5 . . ?
H4B C4 H4C 109.5 . . ?
Ga2 C4 H4A 109.5 . . ?
Ga2 C4 H4B 109.5 . . ?
Ga2 C4 H4C 109.5 . . ?
O1 C5 C6 112.9(6) . . ?
O2 C5 C6 123.0(6) . . ?
O2 C5 O1 123.8(7) . . ?
C7 C6 C5 118.2(6) . . ?
C7 C6 C15 120.5(6) . . ?
C15 C6 C5 120.6(6) . . ?
C6 C7 H7 119.4 . . ?
C6 C7 C8 121.1(6) . . ?
C8 C7 H7 119.4 . . ?
C7 C8 C13 117.9(6) . . ?
C9 C8 C7 123.0(6) . . ?
C9 C8 C13 119.0(6) . . ?
C8 C9 H9 119.8 . . ?
C10 C9 C8 120.5(7) . . ?
C10 C9 H9 119.8 . . ?
C9 C10 H10 119.5 . . ?
C9 C10 C11 120.9(7) . . ?
C11 C10 H10 119.5 . . ?
C10 C11 H11 120.1 . . ?
C12 C11 C10 119.7(7) . . ?
C12 C11 H11 120.1 . . ?
C11 C12 H12 119.9 . . ?
C11 C12 C13 120.1(7) . . ?
C13 C12 H12 119.9 . . ?
C12 C13 C8 119.7(7) . . ?
C12 C13 C14 120.9(7) . . ?
C14 C13 C8 119.4(6) . . ?
C13 C14 H14 119.6 . . ?
C15 C14 C13 120.8(6) . . ?
C15 C14 H14 119.6 . . ?
C6 C15 C16 120.2(6) . . ?
C14 C15 C6 119.8(6) . . ?
C14 C15 C16 119.7(6) . . ?
O3 C16 C15 112.6(6) . . ?
O4 C16 C15 122.7(6) . . ?
O4 C16 O3 124.4(6) . . ?
C18 C17 H17 117.7 . . ?
N1 C17 H17 117.7 . . ?
N1 C17 C18 124.6(8) . . ?
C17 C18 H18 120.5 . . ?
C17 C18 C19 118.9(7) . . ?
C19 C18 H18 120.5 . . ?
C18 C19 C22 121.6(7) . . ?
C20 C19 C18 117.7(7) . . ?
C20 C19 C22 120.7(7) . . ?
C19 C20 H20 119.8 . . ?
C21 C20 C19 120.3(7) . . ?
C21 C20 H20 119.8 . . ?
C20 C21 H21 119.0 . . ?
N1 C21 C20 122.0(7) . . ?
N1 C21 H21 119.0 . . ?
C19 C22 H22A 109.5 . . ?
C19 C22 H22B 109.5 . . ?
C19 C22 H22C 109.5 . . ?
H22A C22 H22B 109.5 . . ?
H22A C22 H22C 109.5 . . ?
H22B C22 H22C 109.5 . . ?
C24 C23 H23 118.5 . . ?
N2 C23 H23 118.5 . . ?
N2 C23 C24 123.0(7) . . ?
C23 C24 H24 120.2 . . ?
C23 C24 C25 119.5(8) . . ?
C25 C24 H24 120.2 . . ?
C24 C25 C28 121.5(7) . . ?
C26 C25 C24 116.8(7) . . ?
C26 C25 C28 121.6(7) . . ?
C25 C26 H26 119.8 . . ?
C25 C26 C27 120.4(7) . . ?
C27 C26 H26 119.8 . . ?
C26 C27 H27 118.9 . . ?
N2 C27 C26 122.1(7) . . ?
N2 C27 H27 118.9 . . ?
C25 C28 H28A 109.5 . . ?
C25 C28 H28B 109.5 . . ?
C25 C28 H28C 109.5 . . ?
H28A C28 H28B 109.5 . . ?
H28A C28 H28C 109.5 . . ?
H28B C28 H28C 109.5 . . ?
C1 Ga1 C2 126.7(4) . . ?
C1 Ga1 N1 102.8(3) . . ?
C2 Ga1 N1 107.5(3) . . ?
O1 Ga1 C1 112.3(3) . . ?
O1 Ga1 C2 110.3(3) . . ?
O1 Ga1 N1 90.1(2) . . ?
C3 Ga2 N2 102.8(3) . . ?
C4 Ga2 C3 128.7(4) . . ?
C4 Ga2 N2 104.3(3) . . ?
O3 Ga2 C3 113.0(3) . . ?
O3 Ga2 C4 109.5(3) . . ?
O3 Ga2 N2 90.4(2) . . ?
C17 N1 C21 116.4(7) . . ?
C17 N1 Ga1 120.8(5) . . ?
C21 N1 Ga1 122.6(5) . . ?
C23 N2 C27 118.0(7) . . ?
C23 N2 Ga2 119.8(5) . . ?
C27 N2 Ga2 121.3(5) . . ?
C5 O1 Ga1 120.6(4) . . ?
C16 O3 Ga2 120.7(4) . . ?

loop_
_geom_bond_atom_site_label_1
_geom_bond_atom_site_label_2
_geom_bond_distance
_geom_bond_site_symmetry_2
_geom_bond_publ_flag
C1 H1A 0.9800 . ?
C1 H1B 0.9800 . ?
C1 H1C 0.9800 . ?
C1 Ga1 1.955(8) . ?
C2 H2A 0.9800 . ?
C2 H2B 0.9800 . ?
C2 H2C 0.9800 . ?
C2 Ga1 1.957(8) . ?
C3 H3A 0.9800 . ?
C3 H3B 0.9800 . ?
C3 H3C 0.9800 . ?
C3 Ga2 1.962(8) . ?
C4 H4A 0.9800 . ?
C4 H4B 0.9800 . ?
C4 H4C 0.9800 . ?
C4 Ga2 1.960(8) . ?
C5 C6 1.515(10) . ?
C5 O1 1.300(8) . ?
C5 O2 1.231(8) . ?
C6 C7 1.365(9) . ?
C6 C15 1.425(9) . ?
C7 H7 0.9500 . ?
C7 C8 1.422(10) . ?
C8 C9 1.400(10) . ?
C8 C13 1.428(9) . ?
C9 H9 0.9500 . ?
C9 C10 1.365(10) . ?
C10 H10 0.9500 . ?
C10 C11 1.427(11) . ?
C11 H11 0.9500 . ?
C11 C12 1.369(11) . ?
C12 H12 0.9500 . ?
C12 C13 1.412(10) . ?
C13 C14 1.426(10) . ?
C14 H14 0.9500 . ?
C14 C15 1.360(10) . ?
C15 C16 1.510(9) . ?
C16 O3 1.303(8) . ?
C16 O4 1.229(8) . ?
C17 H17 0.9500 . ?
C17 C18 1.371(11) . ?
C17 N1 1.326(10) . ?
C18 H18 0.9500 . ?
C18 C19 1.379(10) . ?
C19 C20 1.379(10) . ?
C19 C22 1.498(10) . ?
C20 H20 0.9500 . ?
C20 C21 1.375(10) . ?
C21 H21 0.9500 . ?
C21 N1 1.364(9) . ?
C22 H22A 0.9800 . ?
C22 H22B 0.9800 . ?
C22 H22C 0.9800 . ?
C23 H23 0.9500 . ?
C23 C24 1.377(10) . ?
C23 N2 1.325(9) . ?
C24 H24 0.9500 . ?
C24 C25 1.388(10) . ?
C25 C26 1.370(11) . ?
C25 C28 1.489(10) . ?
C26 H26 0.9500 . ?
C26 C27 1.385(11) . ?
C27 H27 0.9500 . ?
C27 N2 1.326(9) . ?
C28 H28A 0.9800 . ?
C28 H28B 0.9800 . ?
C28 H28C 0.9800 . ?
Ga1 N1 2.068(6) . ?
Ga1 O1 1.910(5) . ?
Ga2 N2 2.083(6) . ?
Ga2 O3 1.919(5) . ?

loop_
_geom_torsion_atom_site_label_1
_geom_torsion_atom_site_label_2
_geom_torsion_atom_site_label_3
_geom_torsion_atom_site_label_4
_geom_torsion
_geom_torsion_site_symmetry_1
_geom_torsion_site_symmetry_2
_geom_torsion_site_symmetry_3
_geom_torsion_site_symmetry_4
_geom_torsion_publ_flag
C5 C6 C7 C8 166.8(6) . . . . ?
C5 C6 C15 C14 -162.1(6) . . . . ?
C5 C6 C15 C16 25.2(10) . . . . ?
C6 C5 O1 Ga1 152.9(4) . . . . ?
C6 C7 C8 C9 177.5(7) . . . . ?
C6 C7 C8 C13 -3.6(10) . . . . ?
C6 C15 C16 O3 39.8(9) . . . . ?
C6 C15 C16 O4 -146.0(7) . . . . ?
C7 C6 C15 C14 7.6(10) . . . . ?
C7 C6 C15 C16 -165.1(6) . . . . ?
C7 C8 C9 C10 178.3(7) . . . . ?
C7 C8 C13 C12 -176.2(6) . . . . ?
C7 C8 C13 C14 6.2(9) . . . . ?
C8 C9 C10 C11 -1.2(12) . . . . ?
C8 C13 C14 C15 -1.9(10) . . . . ?
C9 C8 C13 C12 2.7(10) . . . . ?
C9 C8 C13 C14 -174.9(6) . . . . ?
C9 C10 C11 C12 0.9(12) . . . . ?
C10 C11 C12 C13 1.3(12) . . . . ?
C11 C12 C13 C8 -3.0(11) . . . . ?
C11 C12 C13 C14 174.6(7) . . . . ?
C12 C13 C14 C15 -179.5(7) . . . . ?
C13 C8 C9 C10 -0.6(11) . . . . ?
C13 C14 C15 C6 -4.9(10) . . . . ?
C13 C14 C15 C16 167.7(6) . . . . ?
C14 C15 C16 O3 -132.8(7) . . . . ?
C14 C15 C16 O4 41.3(10) . . . . ?
C15 C6 C7 C8 -3.1(10) . . . . ?
C15 C16 O3 Ga2 171.6(4) . . . . ?
C17 C18 C19 C20 1.1(12) . . . . ?
C17 C18 C19 C22 -178.5(8) . . . . ?
C18 C17 N1 C21 -0.4(13) . . . . ?
C18 C17 N1 Ga1 175.6(7) . . . . ?
C18 C19 C20 C21 -0.8(12) . . . . ?
C19 C20 C21 N1 -0.2(13) . . . . ?
C20 C21 N1 C17 0.8(12) . . . . ?
C20 C21 N1 Ga1 -175.2(6) . . . . ?
C22 C19 C20 C21 178.9(8) . . . . ?
C23 C24 C25 C26 -3.0(12) . . . . ?
C23 C24 C25 C28 175.2(8) . . . . ?
C24 C23 N2 C27 1.9(12) . . . . ?
C24 C23 N2 Ga2 -167.1(6) . . . . ?
C24 C25 C26 C27 1.3(12) . . . . ?
C25 C26 C27 N2 2.2(13) . . . . ?
C26 C27 N2 C23 -3.8(11) . . . . ?
C26 C27 N2 Ga2 165.1(6) . . . . ?
C28 C25 C26 C27 -177.0(8) . . . . ?
N1 C17 C18 C19 -0.6(14) . . . . ?
N2 C23 C24 C25 1.5(12) . . . . ?
O1 C5 C6 C7 -137.1(6) . . . . ?
O1 C5 C6 C15 32.8(9) . . . . ?
O2 C5 C6 C7 36.9(9) . . . . ?
O2 C5 C6 C15 -153.2(7) . . . . ?
O2 C5 O1 Ga1 -20.9(9) . . . . ?
O4 C16 O3 Ga2 -2.4(10) . . . . ?
